data_8102873
loop_
_publ_author_name
'Qin Huang'
'Li-Hong Diao'
'Xian-Hong Yin'

_publ_section_title
;
 Crystal structure of tetra(2,2'-bipyridine)oxalatodicopper(II)
 bisperchlorate --- N,N-dimethylformamide (1:2),
 [Cu2(C10H8N2)4(C2O4)][ClO4]2 &#x00B7; 2C3H7NO
;
_journal_issue 4
_journal_name_full 'Zeitschrift f\"ur Kristallographie - New Crystal Structures'
_journal_page_first 781
_journal_volume 225
_journal_year 2010
_chemical_formula_sum 'C48 H46 Cl2 Cu2 N10 O14'
_chemical_formula_weight 1184.93
_space_group_IT_number 2
_symmetry_cell_setting triclinic
_symmetry_space_group_name_Hall '-P 1'
_symmetry_space_group_name_H-M 'P -1'
_atom_sites_solution_hydrogens geom
_atom_sites_solution_primary direct
_atom_sites_solution_secondary difmap
_audit_creation_method SHELXL-97
_audit_update_record
;
2010-05-20 # Formatted by publCIF
;
_cell_angle_alpha 98.675(2)
_cell_angle_beta 99.193(2)
_cell_angle_gamma 92.854(2)
_cell_formula_units_Z 1
_cell_length_a 9.7762(3)
_cell_length_b 11.2177(4)
_cell_length_c 12.3579(4)
_cell_measurement_reflns_used 8230
_cell_measurement_temperature 293(2)
_cell_measurement_theta_max 26.74
_cell_measurement_theta_min 2.29
_cell_volume 1318.74(8)
_computing_cell_refinement 'Bruker SMART'
_computing_data_collection 'Bruker SMART'
_computing_data_reduction 'Bruker SAINT'
_computing_molecular_graphics 'Bruker SHELXTL'
_computing_publication_material 'Bruker SHELXTL'
_computing_structure_refinement 'SHELXL-97 (Sheldrick, 1997)'
_computing_structure_solution 'SHELXS-97 (Sheldrick, 1990)'
_diffrn_ambient_temperature 293(2)
_diffrn_measured_fraction_theta_full 0.977
_diffrn_measured_fraction_theta_max 0.977
_diffrn_measurement_device_type 'CCD area detector'
_diffrn_measurement_method 'phi and omega scans'
_diffrn_radiation_monochromator graphite
_diffrn_radiation_source 'fine-focus sealed tube'
_diffrn_radiation_type MoK\a
_diffrn_radiation_wavelength 0.71073
_diffrn_reflns_av_R_equivalents 0.0279
_diffrn_reflns_av_sigmaI/netI 0.0284
_diffrn_reflns_limit_h_max 13
_diffrn_reflns_limit_h_min -13
_diffrn_reflns_limit_k_max 15
_diffrn_reflns_limit_k_min -14
_diffrn_reflns_limit_l_max 16
_diffrn_reflns_limit_l_min -16
_diffrn_reflns_number 24555
_diffrn_reflns_theta_full 29.27
_diffrn_reflns_theta_max 29.27
_diffrn_reflns_theta_min 1.84
_exptl_absorpt_coefficient_mu 0.982
_exptl_absorpt_correction_T_max 0.7250
_exptl_absorpt_correction_T_min 0.7250
_exptl_absorpt_process_details sadabs
_exptl_crystal_colour blue
_exptl_crystal_density_diffrn 1.492
_exptl_crystal_density_method 'not measured'
_exptl_crystal_description block
_exptl_crystal_F_000 608
_exptl_crystal_size_max 0.35
_exptl_crystal_size_mid 0.35
_exptl_crystal_size_min 0.35
_refine_diff_density_max 0.995
_refine_diff_density_min -0.556
_refine_diff_density_rms 0.085
_refine_ls_extinction_method none
_refine_ls_goodness_of_fit_ref 1.049
_refine_ls_hydrogen_treatment constr
_refine_ls_matrix_type full
_refine_ls_number_parameters 343
_refine_ls_number_reflns 7015
_refine_ls_number_restraints 0
_refine_ls_restrained_S_all 1.049
_refine_ls_R_factor_all 0.0682
_refine_ls_R_factor_gt 0.0528
_refine_ls_shift/su_max 0.000
_refine_ls_shift/su_mean 0.000
_refine_ls_structure_factor_coef Fsqd
_refine_ls_weighting_details 'calc w=1/[\s^2^(Fo^2^)+(0.1103P)^2^+0.4093P] where P=(Fo^2^+2Fc^2^)/3'
_refine_ls_weighting_scheme calc
_refine_ls_wR_factor_gt 0.1601
_refine_ls_wR_factor_ref 0.1737
_reflns_number_gt 5511
_reflns_number_total 7015
_reflns_threshold_expression >2sigma(I)
_cod_data_source_file 1267-3231.cff
_cod_data_source_block yue
_cod_depositor_comments
;
The following automatic conversions were performed:
'_symmetry_cell_setting' value 'Triclinic' changed to 'triclinic'
according to '/home/saulius/struct/CIF-dictionaries/cif_core.dic'
dictionary named 'cif_core.dic' version 2.4.1 from 2010-06-29.

Automatic conversion script
Id: cif_fix_enum 1555 2011-01-17 13:19:09Z saulius 
;
_cod_original_sg_symbol_H-M p-1
_cod_database_code 8102873

loop_
_symmetry_equiv_pos_as_xyz
'x, y, z'
'-x, -y, -z'

loop_
_atom_site_label
_atom_site_type_symbol
_atom_site_fract_x
_atom_site_fract_y
_atom_site_fract_z
_atom_site_U_iso_or_equiv
_atom_site_adp_type
_atom_site_occupancy
_atom_site_symmetry_multiplicity
_atom_site_calc_flag
_atom_site_refinement_flags
_atom_site_disorder_assembly
_atom_site_disorder_group
Cu1 Cu 0.70490(3) 0.19183(3) 0.07316(2) 0.04082(13) Uani 1 1 d . . .
N1 N 0.7833(2) 0.1627(2) -0.07080(19) 0.0459(5) Uani 1 1 d . . .
N2 N 0.9312(3) 0.1927(2) 0.1334(2) 0.0505(5) Uani 1 1 d . . .
N3 N 0.6409(2) 0.2310(2) 0.22099(19) 0.0461(5) Uani 1 1 d . . .
N4 N 0.6868(3) 0.3731(2) 0.0793(2) 0.0521(6) Uani 1 1 d . . .
O1 O 0.67333(19) 0.01225(17) 0.06847(16) 0.0464(4) Uani 1 1 d . . .
O2 O 0.5269(2) -0.15083(17) 0.00952(19) 0.0541(5) Uani 1 1 d . . .
O3 O 0.7197(8) 0.4647(9) 0.7380(8) 0.221(3) Uani 1 1 d . . .
O4 O 0.2729(6) 0.2685(4) 0.5619(4) 0.1404(17) Uani 1 1 d . . .
O5 O 0.2805(10) 0.0685(6) 0.5111(4) 0.221(4) Uani 1 1 d . . .
O6 O 0.4294(6) 0.1631(8) 0.6423(6) 0.222(3) Uani 1 1 d . . .
O7 O 0.2280(7) 0.1428(5) 0.6845(5) 0.177(2) Uani 1 1 d . . .
C2 C 0.7032(4) 0.1441(3) -0.1719(3) 0.0598(7) Uani 1 1 d . . .
H9 H 0.6083 0.1525 -0.1772 0.072 Uiso 1 1 calc R . .
C3 C 0.7571(5) 0.1130(4) -0.2682(3) 0.0763(10) Uani 1 1 d . . .
H23 H 0.6997 0.1020 -0.3372 0.092 Uiso 1 1 calc R . .
C4 C 0.8962(5) 0.0987(4) -0.2604(3) 0.0765(10) Uani 1 1 d . . .
H25 H 0.9342 0.0760 -0.3241 0.092 Uiso 1 1 calc R . .
C5 C 0.9790(4) 0.1180(3) -0.1581(3) 0.0653(8) Uani 1 1 d . . .
H22 H 1.0740 0.1095 -0.1520 0.078 Uiso 1 1 calc R . .
C6 C 0.9206(3) 0.1501(2) -0.0638(2) 0.0459(6) Uani 1 1 d . . .
C7 C 1.0033(3) 0.1716(2) 0.0505(2) 0.0455(6) Uani 1 1 d . . .
C8 C 1.1470(3) 0.1694(3) 0.0702(3) 0.0596(7) Uani 1 1 d . . .
H15 H 1.1959 0.1550 0.0115 0.072 Uiso 1 1 calc R . .
C9 C 1.2156(4) 0.1890(4) 0.1782(4) 0.0754(10) Uani 1 1 d . . .
H27 H 1.3117 0.1874 0.1931 0.090 Uiso 1 1 calc R . .
C10 C 1.1427(4) 0.2106(4) 0.2633(3) 0.0779(11) Uani 1 1 d . . .
H24 H 1.1880 0.2244 0.3367 0.094 Uiso 1 1 calc R . .
C11 C 0.9985(4) 0.2114(3) 0.2379(3) 0.0637(8) Uani 1 1 d . . .
H16 H 0.9479 0.2255 0.2955 0.076 Uiso 1 1 calc R . .
C12 C 0.6192(3) 0.1513(3) 0.2878(3) 0.0570(7) Uani 1 1 d . . .
H13 H 0.6448 0.0729 0.2703 0.068 Uiso 1 1 calc R . .
C13 C 0.5605(4) 0.1804(4) 0.3813(3) 0.0756(10) Uani 1 1 d . . .
H30 H 0.5460 0.1230 0.4261 0.091 Uiso 1 1 calc R . .
C14 C 0.5238(5) 0.2969(5) 0.4069(4) 0.0853(12) Uani 1 1 d . . .
H18 H 0.4834 0.3190 0.4695 0.102 Uiso 1 1 calc R . .
C15 C 0.5468(4) 0.3801(4) 0.3400(3) 0.0761(11) Uani 1 1 d . . .
H20 H 0.5226 0.4590 0.3568 0.091 Uiso 1 1 calc R . .
C16 C 0.6068(3) 0.3449(3) 0.2467(2) 0.0514(6) Uani 1 1 d . . .
C17 C 0.6360(3) 0.4260(2) 0.1675(3) 0.0522(7) Uani 1 1 d . . .
C18 C 0.6131(4) 0.5490(3) 0.1825(4) 0.0760(11) Uani 1 1 d . . .
H10 H 0.5773 0.5846 0.2439 0.091 Uiso 1 1 calc R . .
C19 C 0.6452(5) 0.6167(3) 0.1036(4) 0.0883(14) Uani 1 1 d . . .
H31 H 0.6328 0.6991 0.1120 0.106 Uiso 1 1 calc R . .
C20 C 0.6950(6) 0.5616(4) 0.0138(4) 0.0900(14) Uani 1 1 d . . .
H34 H 0.7152 0.6055 -0.0405 0.108 Uiso 1 1 calc R . .
C21 C 0.7153(4) 0.4393(3) 0.0039(3) 0.0709(9) Uani 1 1 d . . .
H19 H 0.7500 0.4023 -0.0575 0.085 Uiso 1 1 calc R . .
C22 C 0.933(2) 0.360(3) 0.5582(17) 0.437(16) Uani 1 1 d . . .
C23 C 0.9849(11) 0.4450(12) 0.7774(15) 0.361(13) Uani 1 1 d . . .
C24 C 0.7739(14) 0.4340(13) 0.6584(9) 0.214(6) Uani 1 1 d . . .
H74 H 0.7202 0.4198 0.5878 0.257 Uiso 1 1 calc R . .
C25 C 0.5571(3) -0.0408(2) 0.0222(2) 0.0398(5) Uani 1 1 d . . .
N5 N 0.9038(6) 0.4209(7) 0.6698(7) 0.159(3) Uani 1 1 d . . .
Cl1 Cl 0.29303(11) 0.15611(11) 0.59751(7) 0.0786(3) Uani 1 1 d . . .

loop_
_atom_site_aniso_label
_atom_site_aniso_U_11
_atom_site_aniso_U_22
_atom_site_aniso_U_33
_atom_site_aniso_U_23
_atom_site_aniso_U_13
_atom_site_aniso_U_12
Cu1 0.0433(2) 0.03614(18) 0.0442(2) 0.00793(12) 0.01004(13) 0.00121(12)
N1 0.0476(12) 0.0449(11) 0.0462(11) 0.0092(9) 0.0103(9) -0.0002(9)
N2 0.0432(12) 0.0545(13) 0.0525(13) 0.0061(10) 0.0080(10) 0.0001(10)
N3 0.0428(11) 0.0458(11) 0.0490(12) 0.0037(9) 0.0095(9) 0.0034(9)
N4 0.0563(14) 0.0381(11) 0.0593(14) 0.0106(10) 0.0012(11) -0.0019(10)
O1 0.0401(9) 0.0443(9) 0.0547(10) 0.0078(8) 0.0076(8) 0.0034(7)
O2 0.0547(11) 0.0362(9) 0.0721(13) 0.0149(9) 0.0071(10) 0.0039(8)
O3 0.176(7) 0.276(10) 0.235(9) 0.071(8) 0.066(6) 0.046(6)
O4 0.183(5) 0.145(4) 0.125(3) 0.058(3) 0.069(3) 0.072(3)
O5 0.392(12) 0.140(5) 0.107(4) -0.039(3) 0.035(5) 0.000(6)
O6 0.123(4) 0.321(10) 0.212(7) 0.059(6) -0.032(4) 0.063(5)
O7 0.239(7) 0.183(5) 0.151(4) 0.050(4) 0.135(5) 0.024(4)
C2 0.0605(18) 0.0675(19) 0.0512(16) 0.0113(13) 0.0087(13) -0.0001(14)
C3 0.090(3) 0.091(3) 0.0457(17) 0.0086(16) 0.0087(16) -0.004(2)
C4 0.085(3) 0.093(3) 0.0550(19) 0.0036(18) 0.0329(18) 0.000(2)
C5 0.0609(19) 0.069(2) 0.069(2) 0.0037(16) 0.0268(15) 0.0005(15)
C6 0.0461(14) 0.0407(12) 0.0537(14) 0.0092(10) 0.0173(11) -0.0029(10)
C7 0.0421(13) 0.0368(12) 0.0592(15) 0.0072(10) 0.0141(11) 0.0001(10)
C8 0.0419(15) 0.0581(17) 0.082(2) 0.0117(15) 0.0186(14) 0.0032(12)
C9 0.0442(17) 0.083(2) 0.096(3) 0.016(2) 0.0021(17) 0.0049(16)
C10 0.063(2) 0.089(3) 0.072(2) 0.0110(19) -0.0137(18) 0.0007(19)
C11 0.0545(17) 0.079(2) 0.0563(17) 0.0101(15) 0.0054(14) 0.0033(15)
C12 0.0578(17) 0.0633(18) 0.0514(15) 0.0124(13) 0.0121(13) -0.0001(14)
C13 0.075(2) 0.098(3) 0.0555(19) 0.0131(18) 0.0207(17) -0.007(2)
C14 0.078(3) 0.113(4) 0.064(2) -0.006(2) 0.0293(19) 0.003(2)
C15 0.071(2) 0.081(2) 0.072(2) -0.0140(19) 0.0191(18) 0.0159(19)
C16 0.0409(13) 0.0511(15) 0.0571(16) -0.0039(12) 0.0044(11) 0.0056(11)
C17 0.0467(14) 0.0392(13) 0.0633(17) -0.0012(11) -0.0043(12) 0.0047(11)
C18 0.073(2) 0.0437(16) 0.101(3) -0.0012(17) -0.005(2) 0.0116(15)
C19 0.094(3) 0.0394(16) 0.119(4) 0.0137(19) -0.022(3) 0.0071(17)
C20 0.119(4) 0.051(2) 0.096(3) 0.032(2) -0.008(3) -0.010(2)
C21 0.092(3) 0.0509(17) 0.069(2) 0.0184(15) 0.0065(18) -0.0084(16)
C22 0.30(2) 0.81(5) 0.35(2) 0.28(3) 0.228(19) 0.31(2)
C23 0.165(8) 0.228(12) 0.64(3) 0.249(16) -0.226(14) -0.104(8)
C24 0.168(10) 0.326(17) 0.125(7) -0.035(8) 0.014(7) 0.036(10)
C25 0.0402(12) 0.0385(11) 0.0440(12) 0.0089(9) 0.0140(9) 0.0062(9)
N5 0.076(3) 0.193(7) 0.238(8) 0.096(6) 0.045(4) 0.041(4)
Cl1 0.0823(6) 0.1076(8) 0.0508(4) 0.0131(4) 0.0191(4) 0.0276(5)

loop_
_atom_type_symbol
_atom_type_description
_atom_type_scat_dispersion_real
_atom_type_scat_dispersion_imag
_atom_type_scat_source
C C 0.0033 0.0016 'International Tables Vol C Tables 4.2.6.8 and 6.1.1.4'
H H 0.0000 0.0000 'International Tables Vol C Tables 4.2.6.8 and 6.1.1.4'
Cl Cl 0.1484 0.1585 'International Tables Vol C Tables 4.2.6.8 and 6.1.1.4'
Cu Cu 0.3201 1.2651 'International Tables Vol C Tables 4.2.6.8 and 6.1.1.4'
N N 0.0061 0.0033 'International Tables Vol C Tables 4.2.6.8 and 6.1.1.4'
O O 0.0106 0.0060 'International Tables Vol C Tables 4.2.6.8 and 6.1.1.4'

loop_
_geom_angle_atom_site_label_1
_geom_angle_atom_site_label_2
_geom_angle_atom_site_label_3
_geom_angle
_geom_angle_site_symmetry_1
_geom_angle_site_symmetry_3
_geom_angle_publ_flag
O1 Cu1 N3 92.97(9) . . ?
O1 Cu1 N1 90.37(9) . . ?
N3 Cu1 N1 175.19(9) . . ?
O1 Cu1 N4 166.14(9) . . ?
N3 Cu1 N4 80.18(10) . . ?
N1 Cu1 N4 97.27(10) . . ?
O1 Cu1 N2 93.09(8) . . ?
N3 Cu1 N2 98.90(9) . . ?
N1 Cu1 N2 77.45(9) . . ?
N4 Cu1 N2 99.83(10) . . ?
O1 Cu1 O2 76.85(7) . 2_655 ?
N3 Cu1 O2 88.32(9) . 2_655 ?
N1 Cu1 O2 95.82(9) . 2_655 ?
N4 Cu1 O2 90.83(8) . 2_655 ?
N2 Cu1 O2 167.98(8) . 2_655 ?
C2 N1 C6 118.5(3) . . ?
C2 N1 Cu1 123.2(2) . . ?
C6 N1 Cu1 117.96(18) . . ?
C7 N2 C11 119.2(3) . . ?
C7 N2 Cu1 112.44(18) . . ?
C11 N2 Cu1 128.4(2) . . ?
C12 N3 C16 119.1(3) . . ?
C12 N3 Cu1 125.4(2) . . ?
C16 N3 Cu1 115.2(2) . . ?
C21 N4 C17 119.0(3) . . ?
C21 N4 Cu1 126.6(3) . . ?
C17 N4 Cu1 114.3(2) . . ?
C25 O1 Cu1 119.25(16) . . ?
C25 O2 Cu1 109.21(16) . 2_655 ?
N1 C2 C3 122.3(3) . . ?
N1 C2 H9 118.9 . . ?
C3 C2 H9 118.9 . . ?
C4 C3 C2 118.9(3) . . ?
C4 C3 H23 120.6 . . ?
C2 C3 H23 120.6 . . ?
C3 C4 C5 119.5(3) . . ?
C3 C4 H25 120.3 . . ?
C5 C4 H25 120.3 . . ?
C4 C5 C6 119.6(3) . . ?
C4 C5 H22 120.2 . . ?
C6 C5 H22 120.2 . . ?
N1 C6 C5 121.2(3) . . ?
N1 C6 C7 115.8(2) . . ?
C5 C6 C7 123.0(3) . . ?
N2 C7 C8 121.7(3) . . ?
N2 C7 C6 116.0(2) . . ?
C8 C7 C6 122.3(3) . . ?
C9 C8 C7 118.7(3) . . ?
C9 C8 H15 120.6 . . ?
C7 C8 H15 120.6 . . ?
C10 C9 C8 120.0(3) . . ?
C10 C9 H27 120.0 . . ?
C8 C9 H27 120.0 . . ?
C9 C10 C11 118.4(3) . . ?
C9 C10 H24 120.8 . . ?
C11 C10 H24 120.8 . . ?
N2 C11 C10 122.0(3) . . ?
N2 C11 H16 119.0 . . ?
C10 C11 H16 119.0 . . ?
N3 C12 C13 122.7(3) . . ?
N3 C12 H13 118.6 . . ?
C13 C12 H13 118.6 . . ?
C12 C13 C14 118.2(4) . . ?
C12 C13 H30 120.9 . . ?
C14 C13 H30 120.9 . . ?
C15 C14 C13 119.9(4) . . ?
C15 C14 H18 120.1 . . ?
C13 C14 H18 120.1 . . ?
C14 C15 C16 119.1(4) . . ?
C14 C15 H20 120.4 . . ?
C16 C15 H20 120.4 . . ?
N3 C16 C15 121.0(3) . . ?
N3 C16 C17 114.7(3) . . ?
C15 C16 C17 124.3(3) . . ?
N4 C17 C18 121.6(3) . . ?
N4 C17 C16 115.2(2) . . ?
C18 C17 C16 123.2(3) . . ?
C19 C18 C17 118.4(4) . . ?
C19 C18 H10 120.8 . . ?
C17 C18 H10 120.8 . . ?
C20 C19 C18 119.4(3) . . ?
C20 C19 H31 120.3 . . ?
C18 C19 H31 120.3 . . ?
C19 C20 C21 119.4(4) . . ?
C19 C20 H34 120.3 . . ?
C21 C20 H34 120.3 . . ?
N4 C21 C20 122.2(4) . . ?
N4 C21 H19 118.9 . . ?
C20 C21 H19 118.9 . . ?
O3 C24 N5 120.8(11) . . ?
O3 C24 H74 119.6 . . ?
N5 C24 H74 119.6 . . ?
O2 C25 O1 125.5(2) . . ?
O2 C25 C25 117.9(3) . 2_655 ?
O1 C25 C25 116.6(3) . 2_655 ?
C24 N5 C23 119.2(11) . . ?
C24 N5 C22 107.2(11) . . ?
C23 N5 C22 132.7(11) . . ?
O5 Cl1 O6 104.0(5) . . ?
O5 Cl1 O7 120.3(4) . . ?
O6 Cl1 O7 103.4(4) . . ?
O5 Cl1 O4 110.5(4) . . ?
O6 Cl1 O4 104.5(4) . . ?
O7 Cl1 O4 112.2(3) . . ?

loop_
_geom_bond_atom_site_label_1
_geom_bond_atom_site_label_2
_geom_bond_distance
_geom_bond_site_symmetry_2
_geom_bond_publ_flag
Cu1 O1 2.0135(19) . ?
Cu1 N3 2.018(2) . ?
Cu1 N1 2.036(2) . ?
Cu1 N4 2.041(2) . ?
Cu1 N2 2.218(2) . ?
Cu1 O2 2.325(2) 2_655 ?
N1 C2 1.345(4) . ?
N1 C6 1.348(4) . ?
N2 C7 1.332(4) . ?
N2 C11 1.334(4) . ?
N3 C12 1.336(4) . ?
N3 C16 1.341(4) . ?
N4 C21 1.329(4) . ?
N4 C17 1.340(4) . ?
O1 C25 1.263(3) . ?
O2 C25 1.235(3) . ?
O2 Cu1 2.325(2) 2_655 ?
O3 C24 1.204(11) . ?
O4 Cl1 1.409(4) . ?
O5 Cl1 1.323(5) . ?
O6 Cl1 1.353(6) . ?
O7 Cl1 1.356(4) . ?
C2 C3 1.382(5) . ?
C2 H9 0.9300 . ?
C3 C4 1.367(6) . ?
C3 H23 0.9300 . ?
C4 C5 1.368(5) . ?
C4 H25 0.9300 . ?
C5 C6 1.386(4) . ?
C5 H22 0.9300 . ?
C6 C7 1.491(4) . ?
C7 C8 1.389(4) . ?
C8 C9 1.374(5) . ?
C8 H15 0.9300 . ?
C9 C10 1.361(6) . ?
C9 H27 0.9300 . ?
C10 C11 1.395(5) . ?
C10 H24 0.9300 . ?
C11 H16 0.9300 . ?
C12 C13 1.374(5) . ?
C12 H13 0.9300 . ?
C13 C14 1.376(7) . ?
C13 H30 0.9300 . ?
C14 C15 1.370(7) . ?
C14 H18 0.9300 . ?
C15 C16 1.390(5) . ?
C15 H20 0.9300 . ?
C16 C17 1.483(5) . ?
C17 C18 1.399(4) . ?
C18 C19 1.388(7) . ?
C18 H10 0.9300 . ?
C19 C20 1.358(7) . ?
C19 H31 0.9300 . ?
C20 C21 1.386(5) . ?
C20 H34 0.9300 . ?
C21 H19 0.9300 . ?
C22 N5 1.52(2) . ?
C23 N5 1.415(15) . ?
C24 N5 1.274(13) . ?
C24 H74 0.9300 . ?
C25 C25 1.563(5) 2_655 ?

loop_
_geom_torsion_atom_site_label_1
_geom_torsion_atom_site_label_2
_geom_torsion_atom_site_label_3
_geom_torsion_atom_site_label_4
_geom_torsion
_geom_torsion_site_symmetry_1
_geom_torsion_site_symmetry_2
_geom_torsion_site_symmetry_3
_geom_torsion_site_symmetry_4
_geom_torsion_publ_flag
O1 Cu1 N1 C2 84.7(2) . . . . ?
N3 Cu1 N1 C2 -141.4(10) . . . . ?
N4 Cu1 N1 C2 -83.7(2) . . . . ?
N2 Cu1 N1 C2 177.7(3) . . . . ?
O2 Cu1 N1 C2 7.8(2) 2_655 . . . ?
O1 Cu1 N1 C6 -88.87(19) . . . . ?
N3 Cu1 N1 C6 45.1(11) . . . . ?
N4 Cu1 N1 C6 102.7(2) . . . . ?
N2 Cu1 N1 C6 4.21(19) . . . . ?
O2 Cu1 N1 C6 -165.70(19) 2_655 . . . ?
O1 Cu1 N2 C7 88.01(19) . . . . ?
N3 Cu1 N2 C7 -178.50(19) . . . . ?
N1 Cu1 N2 C7 -1.68(18) . . . . ?
N4 Cu1 N2 C7 -97.0(2) . . . . ?
O2 Cu1 N2 C7 55.2(5) 2_655 . . . ?
O1 Cu1 N2 C11 -92.1(3) . . . . ?
N3 Cu1 N2 C11 1.4(3) . . . . ?
N1 Cu1 N2 C11 178.2(3) . . . . ?
N4 Cu1 N2 C11 82.9(3) . . . . ?
O2 Cu1 N2 C11 -124.9(4) 2_655 . . . ?
O1 Cu1 N3 C12 11.6(2) . . . . ?
N1 Cu1 N3 C12 -122.3(10) . . . . ?
N4 Cu1 N3 C12 179.5(3) . . . . ?
N2 Cu1 N3 C12 -82.0(3) . . . . ?
O2 Cu1 N3 C12 88.3(2) 2_655 . . . ?
O1 Cu1 N3 C16 -162.28(19) . . . . ?
N1 Cu1 N3 C16 63.8(11) . . . . ?
N4 Cu1 N3 C16 5.59(19) . . . . ?
N2 Cu1 N3 C16 104.1(2) . . . . ?
O2 Cu1 N3 C16 -85.54(19) 2_655 . . . ?
O1 Cu1 N4 C21 -120.4(4) . . . . ?
N3 Cu1 N4 C21 178.5(3) . . . . ?
N1 Cu1 N4 C21 2.6(3) . . . . ?
N2 Cu1 N4 C21 81.0(3) . . . . ?
O2 Cu1 N4 C21 -93.4(3) 2_655 . . . ?
O1 Cu1 N4 C17 57.1(4) . . . . ?
N3 Cu1 N4 C17 -4.07(19) . . . . ?
N1 Cu1 N4 C17 -179.9(2) . . . . ?
N2 Cu1 N4 C17 -101.5(2) . . . . ?
O2 Cu1 N4 C17 84.1(2) 2_655 . . . ?
N3 Cu1 O1 C25 91.2(2) . . . . ?
N1 Cu1 O1 C25 -92.26(19) . . . . ?
N4 Cu1 O1 C25 31.4(5) . . . . ?
N2 Cu1 O1 C25 -169.71(19) . . . . ?
O2 Cu1 O1 C25 3.63(18) 2_655 . . . ?
C6 N1 C2 C3 -0.1(5) . . . . ?
Cu1 N1 C2 C3 -173.6(3) . . . . ?
N1 C2 C3 C4 1.1(6) . . . . ?
C2 C3 C4 C5 -1.5(6) . . . . ?
C3 C4 C5 C6 0.9(6) . . . . ?
C2 N1 C6 C5 -0.5(4) . . . . ?
Cu1 N1 C6 C5 173.4(2) . . . . ?
C2 N1 C6 C7 -179.8(2) . . . . ?
Cu1 N1 C6 C7 -6.0(3) . . . . ?
C4 C5 C6 N1 0.1(5) . . . . ?
C4 C5 C6 C7 179.4(3) . . . . ?
C11 N2 C7 C8 -0.5(4) . . . . ?
Cu1 N2 C7 C8 179.4(2) . . . . ?
C11 N2 C7 C6 179.3(3) . . . . ?
Cu1 N2 C7 C6 -0.8(3) . . . . ?
N1 C6 C7 N2 4.3(3) . . . . ?
C5 C6 C7 N2 -175.0(3) . . . . ?
N1 C6 C7 C8 -175.8(3) . . . . ?
C5 C6 C7 C8 4.8(4) . . . . ?
N2 C7 C8 C9 0.4(5) . . . . ?
C6 C7 C8 C9 -179.4(3) . . . . ?
C7 C8 C9 C10 -0.4(6) . . . . ?
C8 C9 C10 C11 0.4(6) . . . . ?
C7 N2 C11 C10 0.6(5) . . . . ?
Cu1 N2 C11 C10 -179.3(3) . . . . ?
C9 C10 C11 N2 -0.5(6) . . . . ?
C16 N3 C12 C13 1.3(5) . . . . ?
Cu1 N3 C12 C13 -172.3(3) . . . . ?
N3 C12 C13 C14 -0.4(6) . . . . ?
C12 C13 C14 C15 -0.3(6) . . . . ?
C13 C14 C15 C16 0.2(6) . . . . ?
C12 N3 C16 C15 -1.4(4) . . . . ?
Cu1 N3 C16 C15 172.8(2) . . . . ?
C12 N3 C16 C17 179.7(2) . . . . ?
Cu1 N3 C16 C17 -6.1(3) . . . . ?
C14 C15 C16 N3 0.7(5) . . . . ?
C14 C15 C16 C17 179.5(3) . . . . ?
C21 N4 C17 C18 -0.4(4) . . . . ?
Cu1 N4 C17 C18 -178.1(2) . . . . ?
C21 N4 C17 C16 179.8(3) . . . . ?
Cu1 N4 C17 C16 2.1(3) . . . . ?
N3 C16 C17 N4 2.6(4) . . . . ?
C15 C16 C17 N4 -176.3(3) . . . . ?
N3 C16 C17 C18 -177.2(3) . . . . ?
C15 C16 C17 C18 3.9(5) . . . . ?
N4 C17 C18 C19 -0.4(5) . . . . ?
C16 C17 C18 C19 179.5(3) . . . . ?
C17 C18 C19 C20 1.2(6) . . . . ?
C18 C19 C20 C21 -1.2(7) . . . . ?
C17 N4 C21 C20 0.4(5) . . . . ?
Cu1 N4 C21 C20 177.7(3) . . . . ?
C19 C20 C21 N4 0.5(7) . . . . ?
Cu1 O2 C25 O1 177.3(2) 2_655 . . . ?
Cu1 O2 C25 C25 -2.8(3) 2_655 . . 2_655 ?
Cu1 O1 C25 O2 176.6(2) . . . . ?
Cu1 O1 C25 C25 -3.4(4) . . . 2_655 ?
O3 C24 N5 C23 -1(2) . . . . ?
O3 C24 N5 C22 169.4(16) . . . . ?
